data_2005830
loop_
_publ_author_name
'Gonz\'alez-Cameno, A. M.'
'Bad\'ia, D.'
'Dom\'inguez, E.'
'Arriortua, M. I.'
'Urtiaga, M. K.'
'Solans, X.'

_publ_contact_author
;
   Dra. Miren Karmele Urtiaga
   Dpto. de Mineralog\'ia y Petrolog\'ia
   Universidad del Pa\'is Vasco
   Apartado 644
   48080 Bilbao
   Spain
;
_publ_section_title
;
 <i>N</i>-(<i>tert</i>-Butoxycarbonyl)-2-phenylglycine
;
_journal_issue 12
_journal_name_full 'Acta Crystallographica Section C'
_journal_page_first 3169
_journal_page_last 3171
_journal_paper_doi 10.1107/S0108270196009857
_journal_volume 52
_journal_year 1996
_chemical_formula_moiety 'C13 H17 N O4'
_chemical_formula_sum 'C13 H17 N O4'
_chemical_formula_weight 251.28
_chemical_name_systematic
;
 N-(tert-Butoxycarbonyl)-2-phenylglycine
;
_space_group_IT_number 2
_symmetry_cell_setting triclinic
_symmetry_space_group_name_Hall '-P 1'
_symmetry_space_group_name_H-M 'P -1'
_audit_creation_method SHELXL
_cell_angle_alpha 104.550(3)
_cell_angle_beta 95.600(5)
_cell_angle_gamma 103.430(5)
_cell_formula_units_Z 2
_cell_length_a 5.309(5)
_cell_length_b 10.548(4)
_cell_length_c 12.514(4)
_cell_measurement_reflns_used 25
_cell_measurement_temperature 293(2)
_cell_measurement_theta_max 15
_cell_measurement_theta_min 9
_cell_volume 650.6(7)
_computing_cell_refinement 'CAD-4 Software'
_computing_data_collection 'CAD-4 Software (Enraf-Nonius, 1989)'
_computing_data_reduction 'CFEO (Solans, 1978)'
_computing_molecular_graphics 'ORTEPII (Johnson, 1976)'
_computing_publication_material 'PARST (Nardelli, 1983)'
_computing_structure_refinement 'SHELXL93 (Sheldrick, 1993)'
_computing_structure_solution 'SHELXS86 (Sheldrick, 1990)'
_diffrn_ambient_temperature 293(2)
_diffrn_measurement_device 'Enraf-Nonius CAD-4 diffractometer'
_diffrn_measurement_method \w-2\q
_diffrn_radiation_monochromator graphite
_diffrn_radiation_source 'fine-focus sealed tube'
_diffrn_radiation_type MoK\a
_diffrn_radiation_wavelength 0.71069
_diffrn_reflns_av_R_equivalents 0.0804
_diffrn_reflns_av_sigmaI/netI 0.0213
_diffrn_reflns_limit_h_max 7
_diffrn_reflns_limit_h_min -7
_diffrn_reflns_limit_k_max 14
_diffrn_reflns_limit_k_min -14
_diffrn_reflns_limit_l_max 17
_diffrn_reflns_limit_l_min 0
_diffrn_reflns_number 3833
_diffrn_reflns_theta_max 29.98
_diffrn_reflns_theta_min 1.70
_diffrn_standards_decay_% 4
_diffrn_standards_interval_time 120
_diffrn_standards_number 3
_exptl_absorpt_coefficient_mu 0.089
_exptl_absorpt_correction_type none
_exptl_crystal_colour colourless
_exptl_crystal_density_diffrn 1.28
_exptl_crystal_description prism
_exptl_crystal_F_000 268
_exptl_crystal_size_max 0.31
_exptl_crystal_size_mid 0.28
_exptl_crystal_size_min 0.11
_refine_diff_density_max 0.562
_refine_diff_density_min -0.313
_refine_ls_extinction_coef 0.10(2)
_refine_ls_extinction_method SHELXL
_refine_ls_goodness_of_fit_all 1.054
_refine_ls_goodness_of_fit_obs 1.051
_refine_ls_hydrogen_treatment refU
_refine_ls_matrix_type full
_refine_ls_number_parameters 169
_refine_ls_number_reflns 2924
_refine_ls_number_restraints 0
_refine_ls_restrained_S_all 1.328
_refine_ls_restrained_S_obs 1.051
_refine_ls_R_factor_all 0.1159
_refine_ls_R_factor_obs 0.0676
_refine_ls_shift/esd_max 0.047
_refine_ls_shift/esd_mean 0.003
_refine_ls_structure_factor_coef Fsqd
_refine_ls_weighting_details 'w = 1/[\s^2^(Fo^2^)+(0.1562P)^2^+0.2235P] where P=(Fo^2^+2Fc^2^)/3'
_refine_ls_weighting_scheme calc
_refine_ls_wR_factor_all 0.3275
_refine_ls_wR_factor_obs 0.2115
_reflns_number_observed 2307
_reflns_number_total 3794
_reflns_observed_criterion >2sigma(I)
_cod_data_source_file ta1093.cif
_cod_data_source_block compound_MI65
_cod_depositor_comments
;
The following automatic conversions were performed:

'_refine_ls_weighting_scheme' value 'calc w =
1/[\s^2^(Fo^2^)+(0.1562P)^2^+0.2235P] where P=(Fo^2^+2Fc^2^)/3' was
changed to 'calc'. New tag '_refine_ls_weighting_details' was
created. The value of the new tag was set to 'w =
1/[\s^2^(Fo^2^)+(0.1562P)^2^+0.2235P] where P=(Fo^2^+2Fc^2^)/3'.

Automatic conversion script
Id: cif_fix_values 3143 2015-03-26 13:38:13Z robertas 
;
_cod_database_code 2005830

loop_
_symmetry_equiv_pos_as_xyz
'x, y, z'
'-x, -y, -z'

loop_
_atom_site_aniso_label
_atom_site_aniso_U_11
_atom_site_aniso_U_22
_atom_site_aniso_U_33
_atom_site_aniso_U_12
_atom_site_aniso_U_13
_atom_site_aniso_U_23
O1 0.0862(15) 0.0381(9) 0.0771(13) 0.0126(9) -0.0292(11) 0.0227(8)
O2 0.0650(12) 0.0548(11) 0.0751(13) -0.0008(9) -0.0249(9) 0.0371(10)
O3 0.0441(9) 0.0338(8) 0.0659(10) 0.0181(6) 0.0024(7) 0.0212(7)
O4 0.0431(9) 0.0476(9) 0.0879(13) 0.0181(7) 0.0091(8) 0.0311(9)
N 0.0471(10) 0.0319(9) 0.0555(11) 0.0170(7) -0.0006(8) 0.0173(7)
C1 0.0462(12) 0.0309(10) 0.0573(13) 0.0182(8) 0.0013(9) 0.0158(9)
C2 0.0435(11) 0.0321(10) 0.0427(10) 0.0154(8) 0.0002(8) 0.0119(8)
C3 0.0438(11) 0.0335(10) 0.0454(11) 0.0170(8) 0.0018(8) 0.0160(8)
C4 0.0526(12) 0.0344(10) 0.0369(10) 0.0177(9) 0.0022(8) 0.0128(8)
C5 0.0449(11) 0.0341(9) 0.0417(10) 0.0173(8) -0.0015(8) 0.0160(8)
C6 0.0515(13) 0.0523(13) 0.0536(13) 0.0201(10) 0.0066(10) 0.0183(10)
C7 0.069(2) 0.068(2) 0.0502(13) 0.0332(14) 0.0101(12) 0.0141(11)
C8 0.082(2) 0.0568(15) 0.0472(13) 0.0353(14) -0.0076(12) 0.0063(11)
C9 0.058(2) 0.0464(13) 0.064(2) 0.0107(11) -0.0129(12) 0.0114(11)
C10 0.0482(13) 0.0455(12) 0.0535(13) 0.0129(10) 0.0001(10) 0.0169(10)
C11 0.065(2) 0.0534(14) 0.063(2) 0.0271(12) -0.0070(12) 0.0187(11)
C12 0.082(2) 0.0520(14) 0.062(2) 0.0341(14) 0.0102(13) 0.0115(12)
C13 0.058(2) 0.0413(12) 0.105(2) 0.0187(11) 0.0125(14) 0.0343(14)

loop_
_atom_site_label
_atom_site_occupancy
_atom_site_fract_x
_atom_site_fract_y
_atom_site_fract_z
_atom_site_U_iso_or_equiv
_atom_site_thermal_displace_type
_atom_site_calc_flag
_atom_site_refinement_flags
_atom_site_type_symbol
O1 1 0.3148(5) 1.0665(2) 0.0832(2) 0.0697(7) Uani d . O
HO1 1 0.2037(111) 1.0821(59) 0.0325(52) 0.144(19) Uiso d . H
O2 1 0.0372(4) 0.8621(2) 0.0368(2) 0.0669(6) Uani d . O
O3 1 0.3641(3) 0.58438(15) 0.21396(14) 0.0457(4) Uani d . O
O4 1 0.7310(3) 0.7407(2) 0.2047(2) 0.0564(5) Uani d . O
N 1 0.3239(4) 0.7724(2) 0.1763(2) 0.0434(5) Uani d . N
HN 1 0.1586(4) 0.7369(2) 0.1656(2) 0.074(3) Uiso calc R H
C1 1 0.5016(4) 0.4812(2) 0.2289(2) 0.0433(5) Uani d . C
C2 1 0.4953(4) 0.7014(2) 0.1987(2) 0.0388(5) Uani d . C
C3 1 0.4271(4) 0.9098(2) 0.1708(2) 0.0392(5) Uani d . C
H3 1 0.5911(4) 0.9135(2) 0.1404(2) 0.074(3) Uiso calc R H
C4 1 0.2373(4) 0.9439(2) 0.0901(2) 0.0401(5) Uani d . C
C5 1 0.4894(4) 1.0168(2) 0.2833(2) 0.0387(5) Uani d . C
C6 1 0.3088(5) 1.0165(3) 0.3557(2) 0.0509(6) Uani d . C
H6 1 0.1483(5) 0.9509(3) 0.3360(2) 0.074(3) Uiso calc R H
C7 1 0.3702(6) 1.1158(3) 0.4586(2) 0.0602(7) Uani d . C
H7 1 0.2490(6) 1.1166(3) 0.5074(2) 0.074(3) Uiso calc R H
C8 1 0.6064(6) 1.2119(3) 0.4885(2) 0.0618(8) Uani d . C
H8 1 0.6465(6) 1.2767(3) 0.5579(2) 0.074(3) Uiso calc R H
C9 1 0.7835(6) 1.2125(3) 0.4162(2) 0.0593(7) Uani d . C
H9 1 0.9433(6) 1.2786(3) 0.4362(2) 0.074(3) Uiso calc R H
C10 1 0.7262(5) 1.1155(2) 0.3135(2) 0.0490(6) Uani d . C
H10 1 0.8473(5) 1.1166(2) 0.2646(2) 0.074(3) Uiso calc R H
C11 1 0.7219(6) 0.5397(3) 0.3288(2) 0.0591(7) Uani d . C
H11 1 0.6522(6) 0.5744(3) 0.3947(2) 0.074(3) Uiso calc R H
H11A 1 0.8514(6) 0.6120(3) 0.3157(2) 0.074(3) Uiso calc R H
H11B 1 0.8015(6) 0.4698(3) 0.3391(2) 0.074(3) Uiso calc R H
C12 1 0.5978(6) 0.4251(3) 0.1229(2) 0.0635(7) Uani d . C
H12 1 0.7351(6) 0.4946(3) 0.1106(2) 0.074(3) Uiso calc R H
H12A 1 0.4554(6) 0.3953(3) 0.0611(2) 0.074(3) Uiso calc R H
H12B 1 0.6646(6) 0.3497(3) 0.1291(2) 0.074(3) Uiso calc R H
C13 1 0.2858(6) 0.3753(3) 0.2512(3) 0.0647(8) Uani d . C
H13 1 0.2278(6) 0.4137(3) 0.3194(3) 0.074(3) Uiso calc R H
H13A 1 0.3506(6) 0.2996(3) 0.2583(3) 0.074(3) Uiso calc R H
H13B 1 0.1413(6) 0.3451(3) 0.1903(3) 0.074(3) Uiso calc R H

loop_
_atom_type_symbol
_atom_type_description
_atom_type_scat_dispersion_real
_atom_type_scat_dispersion_imag
_atom_type_scat_source
C C 0.0033 0.0016 'International Tables Vol C Tables 4.2.6.8 and 6.1.1.4'
H H 0.0000 0.0000 'International Tables Vol C Tables 4.2.6.8 and 6.1.1.4'
N N 0.0061 0.0033 'International Tables Vol C Tables 4.2.6.8 and 6.1.1.4'
O O 0.0106 0.0060 'International Tables Vol C Tables 4.2.6.8 and 6.1.1.4'

loop_
_geom_angle_atom_site_label_1
_geom_angle_atom_site_label_2
_geom_angle_atom_site_label_3
_geom_angle
_geom_angle_publ_flag
C4 O1 HO1 111.(4) ?
C2 O3 C1 120.7(2) yes
C2 N C3 118.7(2) yes
C3 N HN 120.5(4) ?
C2 N HN 120.4(3) ?
O3 C1 C12 109.7(2) no
O3 C1 C13 101.9(2) no
C12 C1 C13 111.2(2) no
O3 C1 C11 111.1(2) no
C12 C1 C11 112.1(2) no
C13 C1 C11 110.4(2) no
O4 C2 O3 126.3(2) yes
O4 C2 N 124.1(2) yes
O3 C2 N 109.6(2) yes
N C3 C5 114.2(2) yes
N C3 C4 110.0(2) yes
C5 C3 C4 109.8(2) yes
N C3 H3 107.54(11) ?
C5 C3 H3 107.54(12) ?
C4 C3 H3 107.54(13) ?
O2 C4 O1 124.2(2) yes
O2 C4 C3 122.6(2) yes
O1 C4 C3 113.2(2) yes
C10 C5 C6 119.7(2) no
C10 C5 C3 120.1(2) no
C6 C5 C3 120.2(2) no
C5 C6 C7 119.2(2) no
C5 C6 H6 120.42(14) ?
C7 C6 H6 120.4(2) ?
C8 C7 C6 120.8(3) no
C8 C7 H7 119.6(2) ?
C6 C7 H7 119.6(2) ?
C7 C8 C9 119.8(2) no
C7 C8 H8 120.1(2) ?
C9 C8 H8 120.1(2) ?
C8 C9 C10 120.3(3) no
C8 C9 H9 119.8(2) ?
C10 C9 H9 119.8(2) ?
C5 C10 C9 120.2(2) no
C5 C10 H10 119.92(14) ?
C9 C10 H10 119.9(2) ?
C1 C11 H11 109.5(2) ?
C1 C11 H11A 109.47(14) ?
H11 C11 H11A 109.5 ?
C1 C11 H11B 109.47(12) ?
H11 C11 H11B 109.5 ?
H11A C11 H11B 109.5 ?
C1 C12 H12 109.47(15) ?
C1 C12 H12A 109.5(2) ?
H12 C12 H12A 109.5 ?
C1 C12 H12B 109.47(13) ?
H12 C12 H12B 109.5 ?
H12A C12 H12B 109.5 ?
C1 C13 H13 109.5(2) ?
C1 C13 H13A 109.47(13) ?
H13 C13 H13A 109.5 ?
C1 C13 H13B 109.5(2) ?
H13 C13 H13B 109.5 ?
H13A C13 H13B 109.5 ?

loop_
_geom_bond_atom_site_label_1
_geom_bond_atom_site_label_2
_geom_bond_distance
_geom_bond_publ_flag
O1 C4 1.290(3) yes
O1 HO1 0.90(6) ?
O2 C4 1.210(3) yes
O3 C2 1.338(3) yes
O3 C1 1.482(2) yes
O4 C2 1.212(3) yes
N C2 1.357(3) yes
N C3 1.447(3) yes
N HN 0.85 ?
C1 C12 1.499(4) yes
C1 C13 1.504(3) yes
C1 C11 1.518(3) yes
C3 C5 1.517(3) yes
C3 C4 1.522(3) yes
C3 H3 0.98 ?
C5 C10 1.381(3) no
C5 C6 1.382(3) no
C6 C7 1.393(4) no
C6 H6 0.93 ?
C7 C8 1.367(5) no
C7 H7 0.93 ?
C8 C9 1.368(5) no
C8 H8 0.93 ?
C9 C10 1.382(4) no
C9 H9 0.93 ?
C10 H10 0.93 ?
C11 H11 0.96 ?
C11 H11A 0.96 ?
C11 H11B 0.96 ?
C12 H12 0.96 ?
C12 H12A 0.96 ?
C12 H12B 0.96 ?
C13 H13 0.96 ?
C13 H13A 0.96 ?
C13 H13B 0.96 ?

loop_
_cod_related_entry_id
_cod_related_entry_database
_cod_related_entry_code
1 ChemSpider 497173
